data_2221241
loop_
_publ_author_name
'Fun, Hoong-Kun'
'John, Jain'
'Jebas, Samuel Robinson'
'Balasubramanian, T'

_publ_section_title
;
 Bis(4-aminopyridinium) bis(hydrogen oxalate) monohydrate
;
_journal_coeditor_code AT2732
_journal_issue 4
_journal_name_full 'Acta Crystallographica Section E'
_journal_page_first o748
_journal_page_last o749
_journal_paper_doi 10.1107/S1600536809007247
_journal_volume 65
_journal_year 2009
_chemical_formula_moiety 'C5 H7 N2 + , C2 H O4 - , 0.5(H2 O)'
_chemical_formula_sum 'C7 H9 N2 O4.5'
_chemical_formula_weight 193.16
_chemical_name_common '4-aminopyridinium oxalate'
_chemical_name_systematic
;
Bis(4-aminopyridinium) bis(hydrogen oxalate) monohydrate
;
_space_group_IT_number 15
_symmetry_cell_setting monoclinic
_symmetry_space_group_name_Hall '-C 2yc'
_symmetry_space_group_name_H-M 'C 1 2/c 1'
_atom_sites_solution_hydrogens geom
_atom_sites_solution_primary direct
_atom_sites_solution_secondary difmap
_audit_creation_method SHELXL-97
_cell_angle_alpha 90.00
_cell_angle_beta 105.617(2)
_cell_angle_gamma 90.00
_cell_formula_units_Z 8
_cell_length_a 15.6429(6)
_cell_length_b 5.6929(2)
_cell_length_c 19.9091(7)
_cell_measurement_reflns_used 7009
_cell_measurement_temperature 100
_cell_measurement_theta_max 38.77
_cell_measurement_theta_min 2.70
_cell_volume 1707.52(11)
_computing_cell_refinement 'SAINT (Bruker, 2005)'
_computing_data_collection 'APEX2 (Bruker, 2005)'
_computing_data_reduction 'SAINT (Bruker, 2005)'
_computing_molecular_graphics 'SHELXTL (Sheldrick, 2008)'
_computing_publication_material
;
SHELXTL (Sheldrick, 2008) and PLATON (Spek, 2009)
;
_computing_structure_refinement 'SHELXTL (Sheldrick, 2008)'
_computing_structure_solution 'SHELXTL (Sheldrick, 2008)'
_diffrn_ambient_temperature 100
_diffrn_measured_fraction_theta_full 0.993
_diffrn_measured_fraction_theta_max 0.993
_diffrn_measurement_device_type 'Bruker SMART APEXII CCD area-detector'
_diffrn_measurement_method '\f and \w scans'
_diffrn_radiation_monochromator graphite
_diffrn_radiation_source 'fine-focus sealed tube'
_diffrn_radiation_type MoK\a
_diffrn_radiation_wavelength 0.71073
_diffrn_reflns_av_R_equivalents 0.0270
_diffrn_reflns_av_sigmaI/netI 0.0205
_diffrn_reflns_limit_h_max 21
_diffrn_reflns_limit_h_min -22
_diffrn_reflns_limit_k_max 7
_diffrn_reflns_limit_k_min -7
_diffrn_reflns_limit_l_max 28
_diffrn_reflns_limit_l_min -27
_diffrn_reflns_number 12438
_diffrn_reflns_theta_full 30.00
_diffrn_reflns_theta_max 30.00
_diffrn_reflns_theta_min 2.12
_diffrn_standards_number 0
_exptl_absorpt_coefficient_mu 0.127
_exptl_absorpt_correction_T_max 0.9859
_exptl_absorpt_correction_T_min 0.9061
_exptl_absorpt_correction_type multi-scan
_exptl_absorpt_process_details '(SADABS; Bruker, 2005)'
_exptl_crystal_colour colourless
_exptl_crystal_density_diffrn 1.503
_exptl_crystal_density_method 'not measured'
_exptl_crystal_description plate
_exptl_crystal_F_000 808
_exptl_crystal_size_max 0.49
_exptl_crystal_size_mid 0.34
_exptl_crystal_size_min 0.11
_refine_diff_density_max 0.351
_refine_diff_density_min -0.243
_refine_ls_extinction_method none
_refine_ls_goodness_of_fit_ref 1.030
_refine_ls_hydrogen_treatment refall
_refine_ls_matrix_type full
_refine_ls_number_parameters 159
_refine_ls_number_reflns 2467
_refine_ls_number_restraints 0
_refine_ls_restrained_S_all 1.030
_refine_ls_R_factor_all 0.0392
_refine_ls_R_factor_gt 0.0340
_refine_ls_shift/su_max_lt 0.001
_refine_ls_shift/su_mean <0.001
_refine_ls_structure_factor_coef Fsqd
_refine_ls_weighting_details 'calc w=1/[\s^2^(Fo^2^)+(0.0564P)^2^+0.8323P] where P=(Fo^2^+2Fc^2^)/3'
_refine_ls_weighting_scheme calc
_refine_ls_wR_factor_gt 0.0910
_refine_ls_wR_factor_ref 0.0958
_reflns_number_gt 2159
_reflns_number_total 2467
_reflns_threshold_expression I>2\s(I)
_cod_data_source_file at2732.cif
_cod_data_source_block I
_cod_depositor_comments
;

2017-04-07
Z value and formula fixed to values more according to usual
chemical conventions.                 miguel
;
_cod_original_formula_sum 'C14 H18 N4 O9'
_cod_original_formula_weight 386.32
_cod_original_formula_moiety '2C5 H7 N2 + , 2C2 H O4 - , H2 O'
_cod_original_formula_units_Z 4
_cod_original_sg_symbol_H-M 'C 2/c'
_cod_database_code 2221241
_cod_database_fobs_code 2221241

loop_
_symmetry_equiv_pos_as_xyz
'x, y, z'
'-x, y, -z+1/2'
'x+1/2, y+1/2, z'
'-x+1/2, y+1/2, -z+1/2'
'-x, -y, -z'
'x, -y, z-1/2'
'-x+1/2, -y+1/2, -z'
'x+1/2, -y+1/2, z-1/2'

loop_
_atom_site_type_symbol
_atom_site_label
_atom_site_fract_x
_atom_site_fract_y
_atom_site_fract_z
_atom_site_U_iso_or_equiv
_atom_site_adp_type
_atom_site_calc_flag
_atom_site_refinement_flags
_atom_site_occupancy
_atom_site_disorder_assembly
_atom_site_disorder_group
O O1 0.50462(4) -0.16951(12) 0.39445(3) 0.01643(15) Uani d . 1 . .
O O2 0.59652(5) -0.02380(12) 0.49260(3) 0.01700(16) Uani d . 1 . .
O O3 0.55682(5) 0.41624(12) 0.44228(4) 0.02023(17) Uani d . 1 . .
O O4 0.45356(5) 0.26647(12) 0.35138(3) 0.01903(16) Uani d . 1 . .
N N1 0.18206(5) 0.86694(16) 0.57611(4) 0.01960(18) Uani d . 1 . .
N N2 0.39056(6) 1.06075(16) 0.74035(4) 0.01829(17) Uani d . 1 . .
C C1 0.20886(7) 0.72101(18) 0.63132(5) 0.0199(2) Uani d . 1 . .
C C2 0.27784(6) 0.77998(18) 0.68707(5) 0.01844(19) Uani d . 1 . .
C C3 0.32276(6) 0.99712(16) 0.68737(5) 0.01467(18) Uani d . 1 . .
C C4 0.29134(6) 1.14587(17) 0.62850(5) 0.01667(19) Uani d . 1 . .
C C5 0.22175(6) 1.07631(18) 0.57489(5) 0.0188(2) Uani d . 1 . .
C C6 0.54297(6) 0.00122(16) 0.43617(4) 0.01357(17) Uani d . 1 . .
C C7 0.51411(6) 0.25017(16) 0.40655(5) 0.01471(18) Uani d . 1 . .
O O1W 0.5000 0.46896(19) 0.7500 0.0215(2) Uani d S 1 . .
H H2W1 0.5135(12) 0.560(3) 0.7190(9) 0.048(5) Uiso d . 1 . .
H H1 0.1765(9) 0.574(3) 0.6285(7) 0.028(3) Uiso d . 1 . .
H H2 0.2966(9) 0.673(3) 0.7268(8) 0.029(4) Uiso d . 1 . .
H H4 0.3195(9) 1.295(3) 0.6250(7) 0.023(3) Uiso d . 1 . .
H H5 0.1983(9) 1.169(2) 0.5344(7) 0.021(3) Uiso d . 1 . .
H H1N2 0.4086(10) 0.968(3) 0.7766(8) 0.028(4) Uiso d . 1 . .
H H2N2 0.4168(9) 1.197(3) 0.7367(7) 0.025(3) Uiso d . 1 . .
H H1N1 0.1413(11) 0.823(3) 0.5397(9) 0.038(4) Uiso d . 1 . .
H H1O1 0.5253(12) -0.327(4) 0.4140(9) 0.054(5) Uiso d . 1 . .

loop_
_atom_site_aniso_label
_atom_site_aniso_U_11
_atom_site_aniso_U_22
_atom_site_aniso_U_33
_atom_site_aniso_U_12
_atom_site_aniso_U_13
_atom_site_aniso_U_23
O1 0.0207(3) 0.0102(3) 0.0151(3) 0.0000(2) -0.0007(2) -0.0013(2)
O2 0.0197(3) 0.0137(3) 0.0141(3) 0.0009(2) -0.0014(3) 0.0004(2)
O3 0.0259(4) 0.0109(3) 0.0186(3) -0.0014(2) -0.0033(3) -0.0011(2)
O4 0.0249(4) 0.0141(3) 0.0136(3) 0.0010(2) -0.0027(3) 0.0007(2)
N1 0.0176(4) 0.0215(4) 0.0160(4) -0.0005(3) -0.0017(3) -0.0030(3)
N2 0.0178(4) 0.0182(4) 0.0152(4) -0.0017(3) -0.0019(3) 0.0011(3)
C1 0.0196(4) 0.0165(5) 0.0221(5) -0.0023(3) 0.0031(4) -0.0012(3)
C2 0.0192(4) 0.0166(4) 0.0176(4) -0.0011(3) 0.0017(3) 0.0028(3)
C3 0.0149(4) 0.0143(4) 0.0140(4) 0.0012(3) 0.0022(3) -0.0006(3)
C4 0.0177(4) 0.0143(4) 0.0165(4) 0.0008(3) 0.0019(3) 0.0017(3)
C5 0.0182(4) 0.0205(5) 0.0152(4) 0.0032(3) 0.0002(3) 0.0025(3)
C6 0.0158(4) 0.0112(4) 0.0133(4) -0.0001(3) 0.0032(3) -0.0002(3)
C7 0.0188(4) 0.0112(4) 0.0132(4) 0.0003(3) 0.0027(3) 0.0002(3)
O1W 0.0307(6) 0.0146(5) 0.0188(5) 0.000 0.0061(4) 0.000

loop_
_atom_type_symbol
_atom_type_description
_atom_type_scat_dispersion_real
_atom_type_scat_dispersion_imag
_atom_type_scat_source
C C 0.0033 0.0016 'International Tables Vol C Tables 4.2.6.8 and 6.1.1.4'
H H 0.0000 0.0000 'International Tables Vol C Tables 4.2.6.8 and 6.1.1.4'
N N 0.0061 0.0033 'International Tables Vol C Tables 4.2.6.8 and 6.1.1.4'
O O 0.0106 0.0060 'International Tables Vol C Tables 4.2.6.8 and 6.1.1.4'

loop_
_geom_angle_atom_site_label_1
_geom_angle_atom_site_label_2
_geom_angle_atom_site_label_3
_geom_angle_site_symmetry_1
_geom_angle_site_symmetry_3
_geom_angle
_geom_angle_publ_flag
C6 O1 H1O1 . . 111.9(11) ?
C5 N1 C1 . . 121.00(8) ?
C5 N1 H1N1 . . 118.7(11) ?
C1 N1 H1N1 . . 120.2(11) ?
C3 N2 H1N2 . . 120.1(10) ?
C3 N2 H2N2 . . 117.4(9) ?
H1N2 N2 H2N2 . . 122.5(13) ?
N1 C1 C2 . . 120.95(9) ?
N1 C1 H1 . . 116.1(8) ?
C2 C1 H1 . . 123.0(8) ?
C1 C2 C3 . . 119.93(9) ?
C1 C2 H2 . . 120.2(9) ?
C3 C2 H2 . . 119.9(9) ?
N2 C3 C2 . . 121.90(9) ?
N2 C3 C4 . . 121.12(9) ?
C2 C3 C4 . . 116.98(8) ?
C5 C4 C3 . . 119.91(9) ?
C5 C4 H4 . . 118.8(8) ?
C3 C4 H4 . . 121.3(8) ?
N1 C5 C4 . . 121.21(9) ?
N1 C5 H5 . . 115.6(8) ?
C4 C5 H5 . . 123.2(9) ?
O2 C6 O1 . . 125.55(8) ?
O2 C6 C7 . . 121.00(8) ?
O1 C6 C7 . . 113.45(7) ?
O4 C7 O3 . . 127.09(8) ?
O4 C7 C6 . . 118.46(8) ?
O3 C7 C6 . . 114.44(8) ?

loop_
_geom_bond_atom_site_label_1
_geom_bond_atom_site_label_2
_geom_bond_site_symmetry_2
_geom_bond_distance
_geom_bond_publ_flag
O1 C6 . 1.3139(11) ?
O1 H1O1 . 1.00(2) ?
O2 C6 . 1.2155(11) ?
O3 C7 . 1.2611(11) ?
O4 C7 . 1.2458(11) ?
N1 C5 . 1.3471(14) ?
N1 C1 . 1.3514(13) ?
N1 H1N1 . 0.863(17) ?
N2 C3 . 1.3291(12) ?
N2 H1N2 . 0.877(15) ?
N2 H2N2 . 0.890(16) ?
C1 C2 . 1.3654(13) ?
C1 H1 . 0.973(15) ?
C2 C3 . 1.4211(13) ?
C2 H2 . 0.979(15) ?
C3 C4 . 1.4221(12) ?
C4 C5 . 1.3621(13) ?
C4 H4 . 0.966(15) ?
C5 H5 . 0.951(13) ?
C6 C7 . 1.5547(13) ?
O1W H2W1 . 0.874(18) ?

loop_
_geom_hbond_atom_site_label_D
_geom_hbond_atom_site_label_H
_geom_hbond_atom_site_label_A
_geom_hbond_site_symmetry_A
_geom_hbond_distance_DH
_geom_hbond_distance_HA
_geom_hbond_distance_DA
_geom_hbond_angle_DHA
O1W H2W1 O4 5_666 0.874(18) 1.895(18) 2.7676(9) 175.0(18)
N2 H1N2 O4 6_566 0.877(15) 1.983(16) 2.8556(11) 173.4(14)
N2 H2N2 O1W 1_565 0.890(16) 1.993(15) 2.8620(12) 164.8(13)
N1 H1N1 O3 3_455 0.863(17) 2.100(17) 2.8645(11) 147.3(15)
N1 H1N1 O2 3_455 0.863(17) 2.218(17) 2.8818(11) 133.6(15)
O1 H1O1 O3 1_545 1.00(2) 1.60(2) 2.5916(10) 177.6(18)
C5 H5 O2 3_465 0.951(13) 2.361(14) 3.1585(12) 141.2(11)

loop_
_geom_torsion_atom_site_label_1
_geom_torsion_atom_site_label_2
_geom_torsion_atom_site_label_3
_geom_torsion_atom_site_label_4
_geom_torsion_site_symmetry_1
_geom_torsion_site_symmetry_2
_geom_torsion_site_symmetry_3
_geom_torsion_site_symmetry_4
_geom_torsion
_geom_torsion_publ_flag
C5 N1 C1 C2 . . . . -0.98(15) ?
N1 C1 C2 C3 . . . . -0.29(15) ?
C1 C2 C3 N2 . . . . -179.57(9) ?
C1 C2 C3 C4 . . . . 1.08(14) ?
N2 C3 C4 C5 . . . . 179.98(9) ?
C2 C3 C4 C5 . . . . -0.67(14) ?
C1 N1 C5 C4 . . . . 1.41(15) ?
C3 C4 C5 N1 . . . . -0.56(15) ?
O2 C6 C7 O4 . . . . -173.95(8) ?
O1 C6 C7 O4 . . . . 6.47(12) ?
O2 C6 C7 O3 . . . . 6.58(13) ?
O1 C6 C7 O3 . . . . -173.00(8) ?
